data_7229293
loop_
_publ_author_name
'Bi, Dongqin'
'Feng, Yuquan'
'Zhao, Qian'
'Wang, Hongwei'
'Zhu, Yongsheng'
'Bao, Xiaoyu'
'Fan, Huitao'
'Yu, Lintao'
'Yang, Qichao'
'Qiu, Dongfang'

_publ_section_title
;
 Synthesis, crystal structure, photophysical property and metal
 ion-binding behavior of a cyclometalated platinum(ii) terpyridylacetylide
 with efficient \p-conjugation degree
;
_journal_issue 74
_journal_name_full 'RSC Adv.'
_journal_page_first 46980
_journal_paper_doi 10.1039/C7RA09423J
_journal_volume 7
_journal_year 2017
_chemical_formula_sum 'C65 H52 N6 Pt'
_chemical_formula_weight 1112.22
_chemical_name_systematic
; 
 ? 
;
_space_group_IT_number 14
_symmetry_cell_setting monoclinic
_symmetry_space_group_name_Hall '-P 2ybc'
_symmetry_space_group_name_H-M 'P 1 21/c 1'
_atom_sites_solution_hydrogens geom
_atom_sites_solution_primary direct
_atom_sites_solution_secondary difmap
_audit_creation_method SHELXL-97
_audit_update_record
;
2014-03-15 deposited with the CCDC.
2017-09-22 downloaded from the CCDC.
;
_cell_angle_alpha 90.00
_cell_angle_beta 99.749(4)
_cell_angle_gamma 90.00
_cell_formula_units_Z 4
_cell_length_a 9.7741(19)
_cell_length_b 44.237(8)
_cell_length_c 11.821(2)
_cell_measurement_reflns_used 4717
_cell_measurement_temperature 296(2)
_cell_measurement_theta_max 22.17
_cell_measurement_theta_min 2.23
_cell_volume 5037.3(16)
_computing_cell_refinement 'Bruker SAINT'
_computing_data_collection 'Bruker APEX2'
_computing_data_reduction 'Bruker SAINT'
_computing_molecular_graphics 'Bruker SHELXTL'
_computing_publication_material 'Bruker SHELXTL'
_computing_structure_refinement 'SHELXL-97 (Sheldrick, 2008)'
_computing_structure_solution 'SHELXS-97 (Sheldrick, 2008)'
_diffrn_ambient_temperature 296(2)
_diffrn_measured_fraction_theta_full 1.000
_diffrn_measured_fraction_theta_max 1.000
_diffrn_measurement_device_type 'Bruker APEX-II CCD'
_diffrn_measurement_method '\f and \w scans'
_diffrn_radiation_monochromator graphite
_diffrn_radiation_source 'fine-focus sealed tube'
_diffrn_radiation_type MoK\a
_diffrn_radiation_wavelength 0.71073
_diffrn_reflns_av_R_equivalents 0.0547
_diffrn_reflns_av_sigmaI/netI 0.0643
_diffrn_reflns_limit_h_max 8
_diffrn_reflns_limit_h_min -11
_diffrn_reflns_limit_k_max 47
_diffrn_reflns_limit_k_min -52
_diffrn_reflns_limit_l_max 14
_diffrn_reflns_limit_l_min -13
_diffrn_reflns_number 25767
_diffrn_reflns_theta_full 25.00
_diffrn_reflns_theta_max 25.00
_diffrn_reflns_theta_min 1.81
_exptl_absorpt_coefficient_mu 2.835
_exptl_absorpt_correction_T_max 0.7272
_exptl_absorpt_correction_T_min 0.5494
_exptl_absorpt_correction_type multi-scan
_exptl_absorpt_process_details SADABS
_exptl_crystal_colour Red
_exptl_crystal_density_diffrn 1.467
_exptl_crystal_density_method 'not measured'
_exptl_crystal_description Block
_exptl_crystal_F_000 2248
_exptl_crystal_size_max 0.24
_exptl_crystal_size_mid 0.17
_exptl_crystal_size_min 0.12
_refine_diff_density_max 1.426
_refine_diff_density_min -1.218
_refine_diff_density_rms 0.113
_refine_ls_extinction_method none
_refine_ls_goodness_of_fit_ref 1.046
_refine_ls_hydrogen_treatment constr
_refine_ls_matrix_type full
_refine_ls_number_parameters 649
_refine_ls_number_reflns 8864
_refine_ls_number_restraints 4149
_refine_ls_restrained_S_all 0.916
_refine_ls_R_factor_all 0.0783
_refine_ls_R_factor_gt 0.0529
_refine_ls_shift/su_max 0.001
_refine_ls_shift/su_mean 0.000
_refine_ls_structure_factor_coef Fsqd
_refine_ls_weighting_details 'calc w=1/[\s^2^(Fo^2^)+(0.0508P)^2^+14.5477P] where P=(Fo^2^+2Fc^2^)/3'
_refine_ls_weighting_scheme calc
_refine_ls_wR_factor_gt 0.1193
_refine_ls_wR_factor_ref 0.1282
_reflns_number_gt 6567
_reflns_number_total 8864
_reflns_threshold_expression >2sigma(I)
_cod_data_source_file c7ra09423j2.cif
_cod_data_source_block a_CCDC1
_cod_depositor_comments
;
The following automatic conversions were performed:

'_symmetry_cell_setting' value 'Monoclinic' changed to 'monoclinic'
according to
/home/data/users/saulius/crontab/automatic-downloads/rss-feeds/RSC/lib/dictionaries/cif_core.dic
dictionary named 'cif_core.dic' version 2.4.2 from 2011-04-26.

'_exptl_absorpt_correction_type' value 'Multi-scan' changed to
'multi-scan' according to
/home/data/users/saulius/crontab/automatic-downloads/rss-feeds/RSC/lib/dictionaries/cif_core.dic
dictionary named 'cif_core.dic' version 2.4.2 from 2011-04-26.

'_refine_ls_hydrogen_treatment' value 'CONSTR' changed to 'constr'
according to
/home/data/users/saulius/crontab/automatic-downloads/rss-feeds/RSC/lib/dictionaries/cif_core.dic
dictionary named 'cif_core.dic' version 2.4.2 from 2011-04-26.

Automatic conversion script
Id: cif_fix_values 4973 2017-02-22 13:04:09Z antanas 
;
_cod_original_cell_volume 5037.1(17)
_cod_original_sg_symbol_H-M 'P2(1)/c  '
_cod_database_code 7229293

loop_
_symmetry_equiv_pos_as_xyz
'x, y, z'
'-x, y+1/2, -z+1/2'
'-x, -y, -z'
'x, -y-1/2, z-1/2'

loop_
_atom_site_label
_atom_site_type_symbol
_atom_site_fract_x
_atom_site_fract_y
_atom_site_fract_z
_atom_site_U_iso_or_equiv
_atom_site_adp_type
_atom_site_occupancy
_atom_site_symmetry_multiplicity
_atom_site_calc_flag
_atom_site_refinement_flags
Pt1 Pt 0.32655(3) 1.017800(5) 1.10033(2) 0.04171(10) Uani 1 1 d U
C1 C 0.2148(7) 0.99689(14) 1.2030(6) 0.0438(9) Uani 1 1 d U
C2 C 0.2103(7) 1.00120(14) 1.3186(6) 0.0464(10) Uani 1 1 d U
H2A H 0.2706 1.0150 1.3604 0.056 Uiso 1 1 calc R
C3 C 0.1188(7) 0.98561(14) 1.3721(6) 0.0494(11) Uani 1 1 d U
H3A H 0.1166 0.9895 1.4491 0.059 Uiso 1 1 calc R
C4 C 0.0305(7) 0.96447(14) 1.3159(6) 0.0472(11) Uani 1 1 d U
H4A H -0.0303 0.9540 1.3542 0.057 Uiso 1 1 calc R
C5 C 0.0334(7) 0.95886(14) 1.1993(6) 0.0459(10) Uani 1 1 d U
H5A H -0.0248 0.9443 1.1598 0.055 Uiso 1 1 calc R
C6 C 0.1231(7) 0.97509(13) 1.1436(5) 0.0410(9) Uani 1 1 d U
C7 C 0.1268(7) 0.97156(14) 1.0218(5) 0.0429(9) Uani 1 1 d U
C8 C 0.0561(7) 0.95176(14) 0.9428(5) 0.0426(9) Uani 1 1 d U
H8A H -0.0057 0.9380 0.9660 0.051 Uiso 1 1 calc R
C9 C 0.0759(6) 0.95195(13) 0.8284(5) 0.0417(9) Uani 1 1 d U
C10 C 0.1684(7) 0.97274(14) 0.7962(6) 0.0434(9) Uani 1 1 d U
H10A H 0.1838 0.9734 0.7208 0.052 Uiso 1 1 calc R
C11 C 0.2371(7) 0.99238(14) 0.8763(6) 0.0436(9) Uani 1 1 d U
C12 C 0.3360(7) 1.01658(14) 0.8551(6) 0.0450(9) Uani 1 1 d U
C13 C 0.3622(7) 1.02418(14) 0.7478(6) 0.0494(10) Uani 1 1 d U
H13A H 0.3205 1.0137 0.6828 0.059 Uiso 1 1 calc R
C14 C 0.4523(7) 1.04781(15) 0.7396(6) 0.0545(11) Uani 1 1 d U
H14A H 0.4691 1.0539 0.6679 0.065 Uiso 1 1 calc R
C15 C 0.5154(7) 1.06190(15) 0.8336(6) 0.0545(11) Uani 1 1 d U
H15A H 0.5780 1.0774 0.8276 0.065 Uiso 1 1 calc R
C16 C 0.4881(7) 1.05360(15) 0.9397(6) 0.0507(10) Uani 1 1 d U
H16A H 0.5328 1.0636 1.0048 0.061 Uiso 1 1 calc R
C17 C 0.0000(7) 0.93052(14) 0.7457(5) 0.0416(9) Uani 1 1 d U
C18 C -0.1350(7) 0.92172(13) 0.7552(5) 0.0424(9) Uani 1 1 d U
H18A H -0.1768 0.9299 0.8133 0.051 Uiso 1 1 calc R
C19 C -0.2071(7) 0.90132(13) 0.6807(5) 0.0422(9) Uani 1 1 d U
H19A H -0.2970 0.8959 0.6883 0.051 Uiso 1 1 calc R
C20 C -0.1460(7) 0.88882(14) 0.5941(5) 0.0411(9) Uani 1 1 d U
C21 C -0.0140(7) 0.89757(14) 0.5815(5) 0.0428(9) Uani 1 1 d U
H21A H 0.0273 0.8894 0.5231 0.051 Uiso 1 1 calc R
C22 C 0.0569(7) 0.91857(14) 0.6565(5) 0.0438(9) Uani 1 1 d U
H22A H 0.1449 0.9248 0.6463 0.053 Uiso 1 1 calc R
C23 C -0.3042(7) 0.84416(14) 0.5474(5) 0.0430(9) Uani 1 1 d U
C24 C -0.3194(7) 0.83318(14) 0.6548(5) 0.0442(10) Uani 1 1 d U
H24A H -0.2710 0.8417 0.7218 0.053 Uiso 1 1 calc R
C25 C -0.4088(7) 0.80926(14) 0.6582(5) 0.0444(10) Uani 1 1 d U
H25A H -0.4213 0.8021 0.7297 0.053 Uiso 1 1 calc R
C26 C -0.4812(7) 0.79525(14) 0.5616(5) 0.0434(10) Uani 1 1 d U
C27 C -0.4623(7) 0.80617(14) 0.4559(5) 0.0436(10) Uani 1 1 d U
H27A H -0.5089 0.7971 0.3893 0.052 Uiso 1 1 calc R
C28 C -0.3747(7) 0.83046(14) 0.4478(5) 0.0424(9) Uani 1 1 d U
C29 C -0.3313(7) 0.84565(14) 0.3525(5) 0.0426(9) Uani 1 1 d U
C30 C -0.2383(7) 0.86816(14) 0.3977(5) 0.0434(9) Uani 1 1 d U
C31 C -0.1755(7) 0.88722(14) 0.3278(5) 0.0480(10) Uani 1 1 d U
H31A H -0.1149 0.9025 0.3582 0.058 Uiso 1 1 calc R
C32 C -0.2081(7) 0.88227(14) 0.2113(5) 0.0475(10) Uani 1 1 d U
H32A H -0.1674 0.8947 0.1629 0.057 Uiso 1 1 calc R
C33 C -0.2976(7) 0.85989(14) 0.1622(5) 0.0450(10) Uani 1 1 d U
C34 C -0.3594(7) 0.84155(14) 0.2345(5) 0.0447(10) Uani 1 1 d U
H34A H -0.4202 0.8264 0.2035 0.054 Uiso 1 1 calc R
C35 C 0.4390(7) 1.04294(14) 1.2172(6) 0.0456(9) Uani 1 1 d U
C36 C 0.5049(7) 1.05796(14) 1.2900(6) 0.0467(9) Uani 1 1 d U
C37 C 0.5733(7) 1.07797(14) 1.3788(6) 0.0435(10) Uani 1 1 d U
C38 C 0.5875(7) 1.10847(14) 1.3573(6) 0.0481(10) Uani 1 1 d U
H38A H 0.5526 1.1162 1.2849 0.058 Uiso 1 1 calc R
C39 C 0.6523(7) 1.12746(15) 1.4410(6) 0.0473(10) Uani 1 1 d U
H39A H 0.6604 1.1478 1.4242 0.057 Uiso 1 1 calc R
C40 C 0.7058(7) 1.11724(15) 1.5495(6) 0.0463(10) Uani 1 1 d U
C41 C 0.6914(7) 1.08648(15) 1.5711(6) 0.0488(10) Uani 1 1 d U
H41A H 0.7259 1.0787 1.6435 0.059 Uiso 1 1 calc R
C42 C 0.6271(7) 1.06758(15) 1.4870(6) 0.0478(10) Uani 1 1 d U
H42A H 0.6195 1.0471 1.5033 0.057 Uiso 1 1 calc R
C43 C 0.7803(7) 1.13824(15) 1.6365(6) 0.0485(9) Uani 1 1 d U
C44 C 0.7745(7) 1.13591(15) 1.7515(6) 0.0503(10) Uani 1 1 d U
H44A H 0.7247 1.1203 1.7783 0.060 Uiso 1 1 calc R
C45 C 0.8431(7) 1.15691(15) 1.8271(6) 0.0502(10) Uani 1 1 d U
C46 C 0.9280(7) 1.18097(15) 1.6827(6) 0.0493(10) Uani 1 1 d U
C47 C 0.8613(7) 1.16090(15) 1.6027(6) 0.0494(10) Uani 1 1 d U
H47A H 0.8709 1.1627 1.5260 0.059 Uiso 1 1 calc R
C48 C 0.8403(7) 1.15517(16) 1.9531(6) 0.0515(10) Uani 1 1 d U
C49 C 0.8777(8) 1.17969(16) 2.0224(6) 0.0561(11) Uani 1 1 d U
H49A H 0.9032 1.1979 1.9926 0.067 Uiso 1 1 calc R
C50 C 0.8761(8) 1.17626(17) 2.1392(6) 0.0604(12) Uani 1 1 d U
H50A H 0.9010 1.1922 2.1896 0.073 Uiso 1 1 calc R
C51 C 0.8384(8) 1.14969(17) 2.1780(6) 0.0618(13) Uani 1 1 d U
H51A H 0.8388 1.1470 2.2561 0.074 Uiso 1 1 calc R
C52 C 0.7994(8) 1.12651(17) 2.1043(6) 0.0594(12) Uani 1 1 d U
H52A H 0.7703 1.1085 2.1332 0.071 Uiso 1 1 calc R
C53 C 1.0141(7) 1.20572(15) 1.6479(6) 0.0502(10) Uani 1 1 d U
C54 C 1.0566(8) 1.22952(15) 1.7192(6) 0.0572(11) Uani 1 1 d U
H54A H 1.0334 1.2305 1.7922 0.069 Uiso 1 1 calc R
C55 C 1.1352(8) 1.25213(17) 1.6795(7) 0.0614(12) Uani 1 1 d U
H55A H 1.1645 1.2687 1.7258 0.074 Uiso 1 1 calc R
C56 C 1.1687(8) 1.25002(17) 1.5750(6) 0.0607(13) Uani 1 1 d U
H56A H 1.2220 1.2649 1.5476 0.073 Uiso 1 1 calc R
C57 C 1.1227(8) 1.22556(16) 1.5094(6) 0.0572(12) Uani 1 1 d U
H57A H 1.1471 1.2241 1.4369 0.069 Uiso 1 1 calc R
C58 C -0.5794(7) 0.76878(14) 0.5754(6) 0.0478(12) Uani 1 1 d U
C59 C -0.4981(8) 0.74364(16) 0.6476(7) 0.0643(17) Uani 1 1 d U
H59A H -0.4259 0.7363 0.6090 0.096 Uiso 1 1 calc R
H59B H -0.5600 0.7274 0.6576 0.096 Uiso 1 1 calc R
H59C H -0.4578 0.7516 0.7213 0.096 Uiso 1 1 calc R
C60 C -0.6954(8) 0.77934(17) 0.6390(7) 0.0651(17) Uani 1 1 d U
H60A H -0.7489 0.7949 0.5953 0.098 Uiso 1 1 calc R
H60B H -0.6552 0.7872 0.7129 0.098 Uiso 1 1 calc R
H60C H -0.7546 0.7626 0.6487 0.098 Uiso 1 1 calc R
C61 C -0.6457(9) 0.75559(17) 0.4618(6) 0.0700(18) Uani 1 1 d U
H61A H -0.5747 0.7485 0.4212 0.105 Uiso 1 1 calc R
H61B H -0.7002 0.7708 0.4171 0.105 Uiso 1 1 calc R
H61C H -0.7044 0.7390 0.4747 0.105 Uiso 1 1 calc R
C62 C -0.3202(8) 0.85419(15) 0.0335(5) 0.0513(11) Uani 1 1 d U
C63 C -0.2560(10) 0.82557(19) 0.0101(7) 0.082(2) Uani 1 1 d U
H63A H -0.2706 0.8221 -0.0713 0.122 Uiso 1 1 calc R
H63B H -0.2970 0.8094 0.0470 0.122 Uiso 1 1 calc R
H63C H -0.1582 0.8264 0.0390 0.122 Uiso 1 1 calc R
C64 C -0.4681(9) 0.85482(19) -0.0128(7) 0.0795(16) Uani 1 1 d U
H64A H -0.4817 0.8513 -0.0941 0.119 Uiso 1 1 calc R
H64B H -0.5055 0.8742 0.0019 0.119 Uiso 1 1 calc R
H64C H -0.5146 0.8394 0.0232 0.119 Uiso 1 1 calc R
C65 C -0.2592(11) 0.8785(2) -0.0306(7) 0.088(2) Uani 1 1 d U
H65A H -0.2760 0.8738 -0.1111 0.131 Uiso 1 1 calc R
H65B H -0.1610 0.8797 -0.0037 0.131 Uiso 1 1 calc R
H65C H -0.3015 0.8975 -0.0181 0.131 Uiso 1 1 calc R
N1 N 0.2155(5) 0.99119(11) 0.9849(4) 0.0412(8) Uani 1 1 d U
N2 N 0.3983(5) 1.03138(12) 0.9508(5) 0.0459(9) Uani 1 1 d U
N3 N -0.2211(6) 0.86755(11) 0.5177(4) 0.0433(8) Uani 1 1 d U
N4 N 0.8011(6) 1.12863(13) 1.9914(5) 0.0558(10) Uani 1 1 d U
N5 N 0.9167(6) 1.17974(12) 1.7937(5) 0.0510(9) Uani 1 1 d U
N6 N 1.0441(6) 1.20340(12) 1.5432(5) 0.0529(10) Uani 1 1 d U

loop_
_atom_site_aniso_label
_atom_site_aniso_U_11
_atom_site_aniso_U_22
_atom_site_aniso_U_33
_atom_site_aniso_U_23
_atom_site_aniso_U_13
_atom_site_aniso_U_12
Pt1 0.03573(14) 0.03516(14) 0.05275(17) -0.01290(12) 0.00317(10) -0.00421(12)
C1 0.0426(17) 0.0392(17) 0.0497(17) -0.0081(16) 0.0081(16) -0.0024(16)
C2 0.0465(18) 0.0407(18) 0.0504(18) -0.0071(17) 0.0039(17) -0.0025(17)
C3 0.052(2) 0.044(2) 0.051(2) -0.0065(19) 0.0062(19) -0.001(2)
C4 0.049(2) 0.041(2) 0.052(2) 0.000(2) 0.010(2) -0.001(2)
C5 0.0466(19) 0.0405(19) 0.0502(19) -0.0051(18) 0.0074(18) -0.0036(18)
C6 0.0417(18) 0.0354(18) 0.0456(18) -0.0056(16) 0.0066(17) -0.0023(17)
C7 0.0421(16) 0.0390(16) 0.0478(17) -0.0056(15) 0.0081(16) -0.0043(16)
C8 0.0427(17) 0.0379(16) 0.0478(17) -0.0067(16) 0.0094(16) -0.0041(16)
C9 0.0427(17) 0.0360(17) 0.0466(17) -0.0066(16) 0.0077(16) -0.0040(16)
C10 0.0438(17) 0.0401(17) 0.0473(17) -0.0071(16) 0.0107(16) -0.0024(16)
C11 0.0434(17) 0.0389(16) 0.0492(17) -0.0049(15) 0.0098(16) -0.0039(16)
C12 0.0435(18) 0.0403(18) 0.0516(18) -0.0064(17) 0.0095(17) -0.0028(17)
C13 0.048(2) 0.044(2) 0.057(2) -0.0057(18) 0.0101(18) -0.0070(18)
C14 0.053(2) 0.051(2) 0.061(2) 0.000(2) 0.015(2) -0.007(2)
C15 0.052(2) 0.048(2) 0.064(2) -0.002(2) 0.012(2) -0.009(2)
C16 0.0480(18) 0.0443(18) 0.0594(19) -0.0079(18) 0.0085(18) -0.0056(18)
C17 0.0434(17) 0.0398(17) 0.0422(17) -0.0078(15) 0.0087(16) -0.0024(16)
C18 0.0462(18) 0.0398(17) 0.0425(17) -0.0092(16) 0.0113(16) -0.0030(17)
C19 0.0472(17) 0.0402(17) 0.0403(17) -0.0077(16) 0.0108(16) -0.0055(16)
C20 0.0481(18) 0.0376(17) 0.0384(17) -0.0059(16) 0.0095(16) -0.0050(16)
C21 0.0483(17) 0.0416(17) 0.0404(17) -0.0076(16) 0.0127(16) -0.0036(16)
C22 0.0470(18) 0.0412(17) 0.0446(17) -0.0068(16) 0.0113(16) -0.0052(17)
C23 0.0537(19) 0.0401(18) 0.0369(18) -0.0050(16) 0.0125(17) -0.0033(17)
C24 0.0551(19) 0.0416(18) 0.0365(18) -0.0039(17) 0.0093(17) -0.0032(18)
C25 0.056(2) 0.041(2) 0.0372(19) -0.0015(18) 0.0108(18) -0.0045(19)
C26 0.053(2) 0.041(2) 0.0376(19) -0.0002(18) 0.0108(18) -0.0045(19)
C27 0.054(2) 0.0404(19) 0.0370(18) -0.0044(17) 0.0102(18) -0.0058(18)
C28 0.0531(18) 0.0386(18) 0.0370(17) -0.0049(16) 0.0121(17) -0.0046(17)
C29 0.0531(18) 0.0403(18) 0.0364(17) -0.0035(16) 0.0133(16) -0.0074(17)
C30 0.0540(19) 0.0413(18) 0.0368(18) -0.0038(16) 0.0133(17) -0.0052(17)
C31 0.0586(19) 0.0441(18) 0.0418(18) -0.0033(17) 0.0103(18) -0.0085(18)
C32 0.059(2) 0.044(2) 0.041(2) 0.0003(18) 0.0124(19) -0.0079(19)
C33 0.057(2) 0.042(2) 0.0371(19) -0.0019(18) 0.0121(18) -0.0045(19)
C34 0.055(2) 0.0427(19) 0.0374(19) -0.0044(17) 0.0119(18) -0.0052(18)
C35 0.0438(17) 0.0405(17) 0.0530(17) -0.0060(16) 0.0097(16) -0.0021(16)
C36 0.0435(17) 0.0436(17) 0.0527(18) -0.0071(16) 0.0075(16) -0.0059(17)
C37 0.0406(19) 0.0411(19) 0.0494(19) -0.0078(17) 0.0099(17) -0.0071(18)
C38 0.0471(19) 0.0459(18) 0.0504(18) -0.0056(17) 0.0052(17) -0.0063(18)
C39 0.048(2) 0.0446(19) 0.0487(19) -0.0017(18) 0.0071(18) -0.0081(18)
C40 0.0473(19) 0.0457(18) 0.0472(18) -0.0031(17) 0.0117(17) -0.0076(17)
C41 0.0508(19) 0.0472(19) 0.0485(19) 0.0001(18) 0.0085(18) -0.0080(18)
C42 0.049(2) 0.0430(19) 0.052(2) -0.0042(18) 0.0078(18) -0.0087(19)
C43 0.0509(18) 0.0479(18) 0.0473(17) -0.0006(16) 0.0098(17) -0.0074(17)
C44 0.0535(19) 0.0495(18) 0.0489(18) -0.0019(17) 0.0110(17) -0.0091(18)
C45 0.0536(19) 0.0499(18) 0.0475(18) -0.0037(17) 0.0100(17) -0.0077(18)
C46 0.0528(18) 0.0475(18) 0.0476(18) -0.0014(17) 0.0082(17) -0.0072(17)
C47 0.0536(19) 0.0471(18) 0.0477(18) -0.0016(17) 0.0089(17) -0.0080(17)
C48 0.056(2) 0.051(2) 0.048(2) -0.0013(18) 0.0103(18) -0.0058(19)
C49 0.062(2) 0.055(2) 0.051(2) -0.0031(19) 0.010(2) -0.007(2)
C50 0.066(2) 0.063(2) 0.052(2) -0.008(2) 0.010(2) -0.005(2)
C51 0.070(3) 0.065(3) 0.050(2) 0.001(2) 0.010(2) -0.002(2)
C52 0.065(2) 0.060(2) 0.053(2) 0.004(2) 0.011(2) -0.003(2)
C53 0.054(2) 0.047(2) 0.049(2) 0.0007(18) 0.0081(19) -0.0083(19)
C54 0.060(2) 0.055(2) 0.055(2) -0.0025(19) 0.006(2) -0.013(2)
C55 0.066(2) 0.055(2) 0.061(2) -0.003(2) 0.003(2) -0.014(2)
C56 0.063(3) 0.055(2) 0.063(3) 0.007(2) 0.008(2) -0.014(2)
C57 0.061(2) 0.055(2) 0.055(2) 0.003(2) 0.009(2) -0.010(2)
C58 0.059(2) 0.044(2) 0.041(2) 0.002(2) 0.012(2) -0.007(2)
C59 0.077(4) 0.046(3) 0.069(4) 0.010(3) 0.010(3) -0.003(3)
C60 0.062(4) 0.063(4) 0.071(4) 0.007(3) 0.016(3) -0.004(3)
C61 0.081(4) 0.063(4) 0.065(4) 0.003(3) 0.008(3) -0.026(3)
C62 0.0742(18) 0.048(2) 0.035(2) -0.002(2) 0.018(2) -0.002(2)
C63 0.105(4) 0.080(4) 0.058(4) -0.014(3) 0.006(4) 0.010(4)
C64 0.0781(17) 0.0808(18) 0.0790(18) -0.0003(9) 0.0115(9) 0.0003(9)
C65 0.118(4) 0.083(4) 0.061(4) 0.001(3) 0.013(4) -0.020(4)
N1 0.0421(16) 0.0350(16) 0.0473(16) -0.0055(14) 0.0099(15) -0.0027(15)
N2 0.0430(17) 0.0396(16) 0.0555(17) -0.0079(16) 0.0092(16) -0.0037(16)
N3 0.0543(17) 0.0402(16) 0.0372(16) -0.0065(15) 0.0127(15) -0.0079(16)
N4 0.061(2) 0.057(2) 0.0492(19) 0.0004(18) 0.0101(18) -0.0053(19)
N5 0.0556(18) 0.0500(18) 0.0473(18) -0.0030(16) 0.0081(17) -0.0079(17)
N6 0.056(2) 0.0496(19) 0.0531(19) 0.0008(17) 0.0103(18) -0.0111(18)

loop_
_atom_type_symbol
_atom_type_description
_atom_type_scat_dispersion_real
_atom_type_scat_dispersion_imag
_atom_type_scat_source
C C 0.0033 0.0016 'International Tables Vol C Tables 4.2.6.8 and 6.1.1.4'
H H 0.0000 0.0000 'International Tables Vol C Tables 4.2.6.8 and 6.1.1.4'
N N 0.0061 0.0033 'International Tables Vol C Tables 4.2.6.8 and 6.1.1.4'
Pt Pt -1.7033 8.3905 'International Tables Vol C Tables 4.2.6.8 and 6.1.1.4'

loop_
_geom_angle_atom_site_label_1
_geom_angle_atom_site_label_2
_geom_angle_atom_site_label_3
_geom_angle
C35 Pt1 N1 178.1(2)
C35 Pt1 C1 97.7(3)
N1 Pt1 C1 81.4(2)
C35 Pt1 N2 101.8(2)
N1 Pt1 N2 79.2(2)
C1 Pt1 N2 160.5(2)
C2 C1 C6 117.2(6)
C2 C1 Pt1 130.4(5)
C6 C1 Pt1 112.3(4)
C3 C2 C1 121.3(6)
C3 C2 H2A 119.4
C1 C2 H2A 119.4
C4 C3 C2 121.9(6)
C4 C3 H3A 119.0
C2 C3 H3A 119.0
C3 C4 C5 118.8(6)
C3 C4 H4A 120.6
C5 C4 H4A 120.6
C6 C5 C4 119.6(6)
C6 C5 H5A 120.2
C4 C5 H5A 120.2
C5 C6 C1 121.1(6)
C5 C6 C7 122.6(6)
C1 C6 C7 116.3(6)
N1 C7 C8 117.7(6)
N1 C7 C6 112.1(5)
C8 C7 C6 130.2(6)
C7 C8 C9 121.1(6)
C7 C8 H8A 119.4
C9 C8 H8A 119.4
C10 C9 C8 118.2(6)
C10 C9 C17 121.6(6)
C8 C9 C17 120.2(5)
C11 C10 C9 119.7(6)
C11 C10 H10A 120.1
C9 C10 H10A 120.1
N1 C11 C10 119.9(6)
N1 C11 C12 113.7(5)
C10 C11 C12 126.4(6)
N2 C12 C13 121.5(6)
N2 C12 C11 114.7(6)
C13 C12 C11 123.8(6)
C12 C13 C14 118.0(7)
C12 C13 H13A 121.0
C14 C13 H13A 121.0
C15 C14 C13 120.4(7)
C15 C14 H14A 119.8
C13 C14 H14A 119.8
C14 C15 C16 120.2(7)
C14 C15 H15A 119.9
C16 C15 H15A 119.9
N2 C16 C15 121.2(6)
N2 C16 H16A 119.4
C15 C16 H16A 119.4
C22 C17 C18 117.6(6)
C22 C17 C9 122.2(6)
C18 C17 C9 120.2(5)
C19 C18 C17 121.4(6)
C19 C18 H18A 119.3
C17 C18 H18A 119.3
C18 C19 C20 119.9(6)
C18 C19 H19A 120.0
C20 C19 H19A 120.0
C21 C20 C19 119.7(6)
C21 C20 N3 120.7(5)
C19 C20 N3 119.6(5)
C20 C21 C22 119.7(6)
C20 C21 H21A 120.2
C22 C21 H21A 120.2
C17 C22 C21 121.6(6)
C17 C22 H22A 119.2
C21 C22 H22A 119.2
C24 C23 N3 130.2(6)
C24 C23 C28 120.3(6)
N3 C23 C28 109.5(5)
C25 C24 C23 117.5(6)
C25 C24 H24A 121.3
C23 C24 H24A 121.3
C24 C25 C26 123.9(6)
C24 C25 H25A 118.0
C26 C25 H25A 118.0
C27 C26 C25 117.5(6)
C27 C26 C58 122.9(6)
C25 C26 C58 119.6(5)
C26 C27 C28 120.8(6)
C26 C27 H27A 119.6
C28 C27 H27A 119.6
C27 C28 C23 120.0(6)
C27 C28 C29 133.2(6)
C23 C28 C29 106.8(5)
C34 C29 C30 119.0(6)
C34 C29 C28 133.9(6)
C30 C29 C28 107.1(5)
C29 C30 C31 121.9(6)
C29 C30 N3 109.5(5)
C31 C30 N3 128.6(6)
C32 C31 C30 116.5(6)
C32 C31 H31A 121.7
C30 C31 H31A 121.7
C31 C32 C33 123.8(6)
C31 C32 H32A 118.1
C33 C32 H32A 118.1
C32 C33 C34 118.1(6)
C32 C33 C62 120.9(6)
C34 C33 C62 120.9(6)
C29 C34 C33 120.6(6)
C29 C34 H34A 119.7
C33 C34 H34A 119.7
C36 C35 Pt1 178.3(6)
C35 C36 C37 174.5(7)
C42 C37 C38 117.5(6)
C42 C37 C36 121.8(6)
C38 C37 C36 120.8(6)
C39 C38 C37 120.9(7)
C39 C38 H38A 119.5
C37 C38 H38A 119.5
C38 C39 C40 121.9(6)
C38 C39 H39A 119.1
C40 C39 H39A 119.1
C39 C40 C41 117.1(6)
C39 C40 C43 120.3(6)
C41 C40 C43 122.5(6)
C42 C41 C40 120.7(7)
C42 C41 H41A 119.6
C40 C41 H41A 119.6
C41 C42 C37 121.9(6)
C41 C42 H42A 119.1
C37 C42 H42A 119.1
C44 C43 C47 117.6(6)
C44 C43 C40 122.8(6)
C47 C43 C40 119.6(6)
C43 C44 C45 119.5(6)
C43 C44 H44A 120.3
C45 C44 H44A 120.3
N5 C45 C44 123.0(6)
N5 C45 C48 115.7(6)
C44 C45 C48 121.3(6)
N5 C46 C47 122.6(6)
N5 C46 C53 116.6(6)
C47 C46 C53 120.7(6)
C43 C47 C46 119.9(6)
C43 C47 H47A 120.0
C46 C47 H47A 120.0
N4 C48 C49 123.7(6)
N4 C48 C45 115.9(6)
C49 C48 C45 120.4(6)
C48 C49 C50 117.4(7)
C48 C49 H49A 121.3
C50 C49 H49A 121.3
C51 C50 C49 119.1(7)
C51 C50 H50A 120.5
C49 C50 H50A 120.5
C50 C51 C52 120.6(7)
C50 C51 H51A 119.7
C52 C51 H51A 119.7
N4 C52 C51 122.4(7)
N4 C52 H52A 118.8
C51 C52 H52A 118.8
N6 C53 C54 122.9(6)
N6 C53 C46 115.4(6)
C54 C53 C46 121.7(6)
C53 C54 C55 118.3(7)
C53 C54 H54A 120.9
C55 C54 H54A 120.9
C56 C55 C54 119.9(7)
C56 C55 H55A 120.1
C54 C55 H55A 120.1
C55 C56 C57 118.2(7)
C55 C56 H56A 120.9
C57 C56 H56A 120.9
N6 C57 C56 124.0(7)
N6 C57 H57A 118.0
C56 C57 H57A 118.0
C61 C58 C60 108.2(6)
C61 C58 C59 108.6(6)
C60 C58 C59 107.6(6)
C61 C58 C26 112.4(5)
C60 C58 C26 110.2(5)
C59 C58 C26 109.7(6)
C58 C59 H59A 109.5
C58 C59 H59B 109.5
H59A C59 H59B 109.5
C58 C59 H59C 109.5
H59A C59 H59C 109.5
H59B C59 H59C 109.5
C58 C60 H60A 109.5
C58 C60 H60B 109.5
H60A C60 H60B 109.5
C58 C60 H60C 109.5
H60A C60 H60C 109.5
H60B C60 H60C 109.5
C58 C61 H61A 109.5
C58 C61 H61B 109.5
H61A C61 H61B 109.5
C58 C61 H61C 109.5
H61A C61 H61C 109.5
H61B C61 H61C 109.5
C64 C62 C63 112.1(7)
C64 C62 C65 104.5(7)
C63 C62 C65 107.8(7)
C64 C62 C33 109.9(6)
C63 C62 C33 109.9(6)
C65 C62 C33 112.6(6)
C62 C63 H63A 109.5
C62 C63 H63B 109.5
H63A C63 H63B 109.5
C62 C63 H63C 109.5
H63A C63 H63C 109.5
H63B C63 H63C 109.5
C62 C64 H64A 109.5
C62 C64 H64B 109.5
H64A C64 H64B 109.5
C62 C64 H64C 109.5
H64A C64 H64C 109.5
H64B C64 H64C 109.5
C62 C65 H65A 109.5
C62 C65 H65B 109.5
H65A C65 H65B 109.5
C62 C65 H65C 109.5
H65A C65 H65C 109.5
H65B C65 H65C 109.5
C11 N1 C7 123.4(5)
C11 N1 Pt1 118.8(4)
C7 N1 Pt1 117.8(4)
C16 N2 C12 118.7(6)
C16 N2 Pt1 127.7(5)
C12 N2 Pt1 113.4(4)
C23 N3 C30 107.1(5)
C23 N3 C20 126.2(5)
C30 N3 C20 126.3(5)
C48 N4 C52 116.8(6)
C46 N5 C45 117.3(6)
C53 N6 C57 116.7(6)

loop_
_geom_bond_atom_site_label_1
_geom_bond_atom_site_label_2
_geom_bond_distance
Pt1 C35 1.960(7)
Pt1 N1 1.981(5)
Pt1 C1 1.993(6)
Pt1 N2 2.096(5)
C1 C2 1.388(9)
C1 C6 1.418(9)
C2 C3 1.367(9)
C2 H2A 0.9300
C3 C4 1.366(9)
C3 H3A 0.9300
C4 C5 1.405(9)
C4 H4A 0.9300
C5 C6 1.383(8)
C5 H5A 0.9300
C6 C7 1.455(9)
C7 N1 1.351(8)
C7 C8 1.378(8)
C8 C9 1.398(8)
C8 H8A 0.9300
C9 C10 1.387(8)
C9 C17 1.469(8)
C10 C11 1.373(9)
C10 H10A 0.9300
C11 N1 1.336(8)
C11 C12 1.492(9)
C12 N2 1.359(8)
C12 C13 1.378(9)
C13 C14 1.381(9)
C13 H13A 0.9300
C14 C15 1.331(9)
C14 H14A 0.9300
C15 C16 1.375(9)
C15 H15A 0.9300
C16 N2 1.339(8)
C16 H16A 0.9300
C17 C22 1.379(8)
C17 C18 1.398(8)
C18 C19 1.370(8)
C18 H18A 0.9300
C19 C20 1.385(8)
C19 H19A 0.9300
C20 C21 1.379(8)
C20 N3 1.420(7)
C21 C22 1.385(8)
C21 H21A 0.9300
C22 H22A 0.9300
C23 C24 1.390(8)
C23 N3 1.396(8)
C23 C28 1.398(9)
C24 C25 1.378(8)
C24 H24A 0.9300
C25 C26 1.384(9)
C25 H25A 0.9300
C26 C27 1.381(8)
C26 C58 1.540(9)
C27 C28 1.387(8)
C27 H27A 0.9300
C28 C29 1.436(8)
C29 C34 1.388(8)
C29 C30 1.392(9)
C30 C31 1.394(8)
C30 N3 1.399(8)
C31 C32 1.377(9)
C31 H31A 0.9300
C32 C33 1.383(9)
C32 H32A 0.9300
C33 C34 1.388(8)
C33 C62 1.520(9)
C34 H34A 0.9300
C35 C36 1.187(8)
C36 C37 1.447(9)
C37 C42 1.376(9)
C37 C38 1.384(9)
C38 C39 1.369(9)
C38 H38A 0.9300
C39 C40 1.376(9)
C39 H39A 0.9300
C40 C41 1.396(9)
C40 C43 1.482(9)
C41 C42 1.368(9)
C41 H41A 0.9300
C42 H42A 0.9300
C43 C44 1.375(9)
C43 C47 1.378(9)
C44 C45 1.381(9)
C44 H44A 0.9300
C45 N5 1.337(8)
C45 C48 1.497(9)
C46 N5 1.337(8)
C46 C47 1.378(9)
C46 C53 1.480(9)
C47 H47A 0.9300
C48 N4 1.337(8)
C48 C49 1.371(9)
C49 C50 1.392(9)
C49 H49A 0.9300
C50 C51 1.336(10)
C50 H50A 0.9300
C51 C52 1.358(10)
C51 H51A 0.9300
C52 N4 1.341(8)
C52 H52A 0.9300
C53 N6 1.323(8)
C53 C54 1.368(9)
C54 C55 1.391(9)
C54 H54A 0.9300
C55 C56 1.334(10)
C55 H55A 0.9300
C56 C57 1.362(10)
C56 H56A 0.9300
C57 N6 1.347(8)
C57 H57A 0.9300
C58 C61 1.506(9)
C58 C60 1.536(10)
C58 C59 1.538(9)
C59 H59A 0.9600
C59 H59B 0.9600
C59 H59C 0.9600
C60 H60A 0.9600
C60 H60B 0.9600
C60 H60C 0.9600
C61 H61A 0.9600
C61 H61B 0.9600
C61 H61C 0.9600
C62 C64 1.457(11)
C62 C63 1.460(10)
C62 C65 1.496(10)
C63 H63A 0.9600
C63 H63B 0.9600
C63 H63C 0.9600
C64 H64A 0.9600
C64 H64B 0.9600
C64 H64C 0.9600
C65 H65A 0.9600
C65 H65B 0.9600
C65 H65C 0.9600
